data_2005347
loop_
_publ_author_name
'Gharbi, A.'
'Charfi, M.'
'Jouini, A.'

_publ_section_title
;
 <i>N</i>,<i>N</i>,<i>N</i>',<i>N</i>'-Tetramethylethylenediammonium
 Dihydrogendiphosphate Dihydrate
;
_journal_issue 9
_journal_name_full 'Acta Crystallographica Section C'
_journal_page_first 2246
_journal_page_last 2248
_journal_paper_doi 10.1107/S0108270196003356
_journal_volume 52
_journal_year 1996
_chemical_formula_iupac 'C6 H18 N2 2+, H2 P2 O7 2-, 2H2 O1'
_chemical_formula_moiety '[(C H3)2 NH(C H2)2 NH(C H3)2] H2 P2 O7.2H2 O'
_chemical_formula_structural '[(C H3)2 NH(C H2)2 NH(C H3)2] H2 P2 O7.2H2 O'
_chemical_formula_sum 'C6 H24 N2 O9 P2'
_chemical_formula_weight 330.21
_chemical_name_systematic
;
N,N,N',N'-Tetramethylethylenediammonium Dihydrogendiphosphate Dihydrate
;
_space_group_IT_number 2
_symmetry_cell_setting triclinic
_symmetry_space_group_name_Hall '-P 1'
_symmetry_space_group_name_H-M 'P -1'
_audit_creation_method SHELXL
_cell_angle_alpha 69.03(1)
_cell_angle_beta 68.57(2)
_cell_angle_gamma 77.71(1)
_cell_formula_units_Z 2
_cell_length_a 8.407(2)
_cell_length_b 9.181(2)
_cell_length_c 10.950(3)
_cell_measurement_reflns_used 25
_cell_measurement_temperature 293(2)
_cell_measurement_theta_max 15
_cell_measurement_theta_min 10
_cell_volume 731.3(3)
_computing_cell_refinement 'CAD-4 Software'
_computing_data_collection 'CAD-4 Software (Enraf-Nonius, 1989)'
_computing_data_reduction 'MolEN (Fair, 1990)'
_computing_molecular_graphics 'ORTEPII (Johnson, 1976)'
_computing_publication_material SHELXL93
_computing_structure_refinement 'SHELXL93 (Sheldrick, 1993)'
_computing_structure_solution 'SHELXS86 (Sheldrick, 1990)'
_diffrn_ambient_temperature 293(2)
_diffrn_measurement_device 'Enraf-Nonius CAD-4'
_diffrn_measurement_method \w/2\q
_diffrn_radiation_monochromator graphite
_diffrn_radiation_source 'fine-focus sealed tube'
_diffrn_radiation_type MoK\a
_diffrn_radiation_wavelength 0.71069
_diffrn_reflns_av_R_equivalents 0.0069
_diffrn_reflns_av_sigmaI/netI 0.0136
_diffrn_reflns_limit_h_max 10
_diffrn_reflns_limit_h_min -10
_diffrn_reflns_limit_k_max 10
_diffrn_reflns_limit_k_min -10
_diffrn_reflns_limit_l_max 13
_diffrn_reflns_limit_l_min 0
_diffrn_reflns_number 2794
_diffrn_reflns_theta_max 25.23
_diffrn_reflns_theta_min 2.61
_diffrn_standards_decay_% 0.85
_diffrn_standards_interval_time 120
_diffrn_standards_number 1
_exptl_absorpt_coefficient_mu 0.338
_exptl_absorpt_correction_type none
_exptl_crystal_colour colourless
_exptl_crystal_density_diffrn 1.500
_exptl_crystal_density_meas 1.42
_exptl_crystal_density_method picnometry
_exptl_crystal_description transparent
_exptl_crystal_F_000 352
_exptl_crystal_size_max 0.25
_exptl_crystal_size_mid 0.20
_exptl_crystal_size_min 0.15
_refine_diff_density_max 0.265
_refine_diff_density_min -0.255
_refine_ls_extinction_coef 0.033(3)
_refine_ls_extinction_method 'SHELXL93 (Sheldrick, 1993)'
_refine_ls_goodness_of_fit_all 1.051
_refine_ls_goodness_of_fit_obs 1.074
_refine_ls_hydrogen_treatment refall
_refine_ls_matrix_type full
_refine_ls_number_parameters 269
_refine_ls_number_reflns 2600
_refine_ls_number_restraints 0
_refine_ls_restrained_S_all 1.051
_refine_ls_restrained_S_obs 1.074
_refine_ls_R_factor_all 0.0330
_refine_ls_R_factor_obs 0.0277
_refine_ls_shift/esd_max 0.000
_refine_ls_shift/esd_mean 0.000
_refine_ls_structure_factor_coef Fsqd
_refine_ls_weighting_scheme
;
calc w = 1/[\s^2^(F~o~^2^) + (0.0433P)^2^ + 0.3225P]
where P = (F~o~^2^ + 2F~c~^2^)/3
;
_refine_ls_wR_factor_all 0.0786
_refine_ls_wR_factor_obs 0.0754
_reflns_number_observed 2324
_reflns_number_total 2600
_reflns_observed_criterion I>2sigma(I)
_cod_data_source_file du1151.cif
_cod_data_source_block tmedaddp
_cod_depositor_comments
;
The following automatic conversions were performed:

'_chemical_melting_point' value 'none' was changed to '?' - the value
is undefined or not given.

Automatic conversion script
Id: cif_fix_values 1715 2011-07-08 13:25:40Z adriana 
;
_cod_database_code 2005347

loop_
_symmetry_equiv_pos_as_xyz
'x, y, z'
'-x, -y, -z'

loop_
_atom_site_aniso_label
_atom_site_aniso_U_11
_atom_site_aniso_U_22
_atom_site_aniso_U_33
_atom_site_aniso_U_12
_atom_site_aniso_U_13
_atom_site_aniso_U_23
P1 0.0208(2) 0.0314(3) 0.0204(2) -0.0023(2) -0.0050(2) -0.0104(2)
P2 0.0232(2) 0.0312(3) 0.0215(2) -0.0015(2) -0.0069(2) -0.0114(2)
OE22 0.0355(7) 0.0440(7) 0.0291(6) 0.0042(6) -0.0152(5) -0.0158(6)
OE23 0.0475(9) 0.0350(8) 0.0584(9) 0.0047(6) -0.0274(7) -0.0163(7)
OE11 0.0270(7) 0.0542(8) 0.0303(7) 0.0024(6) -0.0114(5) -0.0090(6)
OE12 0.0289(7) 0.0394(7) 0.0235(6) -0.0035(5) -0.0005(5) -0.0105(5)
OE21 0.0272(7) 0.0527(8) 0.0316(7) -0.0109(6) -0.0017(5) -0.0176(6)
OE13 0.0289(7) 0.0337(7) 0.0582(9) -0.0052(6) 0.0027(6) -0.0165(7)
OL12 0.0247(6) 0.0669(9) 0.0282(7) -0.0119(6) -0.0019(5) -0.0248(6)
N1 0.0361(8) 0.0330(8) 0.0255(8) -0.0060(6) -0.0118(6) -0.0116(6)
N2 0.0204(8) 0.0346(8) 0.0367(8) -0.0048(6) -0.0100(6) -0.0043(7)
C4 0.0244(9) 0.0354(10) 0.0314(9) -0.0060(7) -0.0045(7) -0.0093(8)
C1 0.0321(10) 0.0382(10) 0.0285(9) -0.0071(8) -0.0046(7) -0.0118(8)
C5 0.0486(14) 0.066(2) 0.0419(12) -0.0168(12) -0.0225(11) 0.0051(12)
C2 0.0441(12) 0.0590(14) 0.0376(11) -0.0241(11) -0.0122(9) -0.0124(11)
C3 0.065(2) 0.0358(12) 0.0554(15) 0.0004(11) -0.0175(12) -0.0218(11)
C6 0.0511(14) 0.0311(11) 0.066(2) 0.0034(10) -0.0171(12) -0.0130(11)
OW1 0.0513(10) 0.0386(8) 0.0566(10) -0.0165(8) 0.0022(8) -0.0189(8)
OW2 0.0750(12) 0.0407(10) 0.0396(9) -0.0103(8) 0.0120(8) -0.0155(8)

loop_
_atom_site_label
_atom_site_occupancy
_atom_site_fract_x
_atom_site_fract_y
_atom_site_fract_z
_atom_site_U_iso_or_equiv
_atom_site_thermal_displace_type
_atom_site_calc_flag
_atom_site_type_symbol
P1 1 0.30039(5) 0.67415(5) 0.53991(4) 0.02402(15) Uani d P
P2 1 0.21049(5) 0.73348(5) 0.79851(4) 0.02454(15) Uani d P
OE22 1 0.3128(2) 0.6742(2) 0.89524(12) 0.0347(3) Uani d O
OE23 1 0.1607(2) 0.9133(2) 0.7674(2) 0.0447(4) Uani d O
OE11 1 0.1412(2) 0.7634(2) 0.51574(13) 0.0387(3) Uani d O
OE12 1 0.4614(2) 0.70118(15) 0.42141(12) 0.0326(3) Uani d O
OE21 1 0.0551(2) 0.6572(2) 0.83328(13) 0.0369(3) Uani d O
OE13 1 0.2722(2) 0.4968(2) 0.6008(2) 0.0441(4) Uani d O
OL12 1 0.3394(2) 0.7146(2) 0.65549(13) 0.0377(3) Uani d O
N1 1 0.2491(2) 0.6745(2) 1.1475(2) 0.0297(3) Uani d N
N2 1 -0.1914(2) 0.7568(2) 0.6677(2) 0.0319(4) Uani d N
C4 1 0.2621(2) 0.3869(2) 1.2227(2) 0.0314(4) Uani d C
C1 1 0.1797(2) 0.5325(2) 1.2620(2) 0.0334(4) Uani d C
C5 1 -0.2382(4) 0.7928(4) 0.5410(3) 0.0540(6) Uani d C
C2 1 0.4293(3) 0.6863(3) 1.1297(2) 0.0446(5) Uani d C
C3 1 0.1382(4) 0.8174(3) 1.1694(3) 0.0513(6) Uani d C
C6 1 -0.2461(3) 0.8911(3) 0.7226(3) 0.0517(6) Uani d C
OW1 1 0.3383(2) 1.0877(2) 0.8034(2) 0.0513(4) Uani d O
OW2 1 -0.1529(2) 0.6857(2) 1.0827(2) 0.0590(5) Uani d O
H1C4 1 0.2378(24) 0.3955(22) 1.1391(21) 0.030(5) Uiso d H
H1C1 1 0.2009(25) 0.5337(22) 1.3443(21) 0.034(5) Uiso d H
H2C1 1 0.0584(30) 0.5422(25) 1.2769(22) 0.043(6) Uiso d H
H2C4 1 0.3752(29) 0.3722(24) 1.2081(21) 0.040(6) Uiso d H
HN1 1 0.2537(25) 0.6668(23) 1.0696(21) 0.031(5) Uiso d H
HN2 1 -0.0905(30) 0.7475(25) 0.6423(22) 0.036(6) Uiso d H
H1C2 1 0.4647(30) 0.7759(30) 1.0568(26) 0.056(7) Uiso d H
H1C5 1 -0.1902(33) 0.8834(32) 0.4796(27) 0.060(7) Uiso d H
H1C6 1 -0.1984(32) 0.9791(32) 0.6481(27) 0.061(7) Uiso d H
H2C6 1 -0.2075(34) 0.8602(31) 0.8072(29) 0.066(8) Uiso d H
H2C2 1 0.4366(30) 0.6944(27) 1.2067(27) 0.053(7) Uiso d H
H3C6 1 -0.3601(36) 0.9027(30) 0.7528(26) 0.059(7) Uiso d H
H1C3 1 0.1361(35) 0.8222(31) 1.2563(30) 0.069(8) Uiso d H
H2C5 1 -0.1893(37) 0.7024(35) 0.5021(29) 0.075(9) Uiso d H
H1W1 1 0.2744(41) 1.1527(39) 0.8389(33) 0.081(10) Uiso d H
H3C2 1 0.5058(33) 0.5904(31) 1.1092(25) 0.058(7) Uiso d H
H2C3 1 0.1885(36) 0.9062(35) 1.0961(30) 0.070(8) Uiso d H
H2W1 1 0.4053(36) 1.1374(32) 0.7352(30) 0.060(8) Uiso d H
HE13 1 0.3569(36) 0.4441(31) 0.5958(27) 0.060(8) Uiso d H
H3C5 1 -0.3567(39) 0.8080(31) 0.5658(28) 0.070(8) Uiso d H
HE23 1 0.2363(39) 0.9550(36) 0.7740(31) 0.078(10) Uiso d H
H3C3 1 0.0263(40) 0.8041(33) 1.1831(29) 0.077(9) Uiso d H
H2W2 1 -0.1462(36) 0.6040(36) 1.1291(31) 0.064(9) Uiso d H
H1W2 1 -0.0930(39) 0.6758(35) 1.0110(35) 0.074(9) Uiso d H

loop_
_atom_type_symbol
_atom_type_description
_atom_type_scat_dispersion_real
_atom_type_scat_dispersion_imag
_atom_type_scat_source
C C 0.0033 0.0016 'International Tables Vol C Tables 4.2.6.8 and 6.1.1.4'
H H 0.0000 0.0000 'International Tables Vol C Tables 4.2.6.8 and 6.1.1.4'
N N 0.0061 0.0033 'International Tables Vol C Tables 4.2.6.8 and 6.1.1.4'
O O 0.0106 0.0060 'International Tables Vol C Tables 4.2.6.8 and 6.1.1.4'
P P 0.1023 0.0942 'International Tables Vol C Tables 4.2.6.8 and 6.1.1.4'

loop_
_geom_angle_atom_site_label_1
_geom_angle_atom_site_label_2
_geom_angle_atom_site_label_3
_geom_angle_site_symmetry_1
_geom_angle_site_symmetry_3
_geom_angle
_geom_angle_publ_flag
OE11 P1 OE12 . . 117.18(8) y
OE11 P1 OE13 . . 108.44(9) y
OE12 P1 OE13 . . 110.61(8) y
OE11 P1 OL12 . . 110.76(8) y
OE12 P1 OL12 . . 103.99(7) y
OE13 P1 OL12 . . 105.17(9) y
OE21 P2 OE22 . . 118.33(8) y
OE21 P2 OE23 . . 108.29(9) y
OE22 P2 OE23 . . 111.39(8) y
OE21 P2 OL12 . . 108.28(7) y
OE22 P2 OL12 . . 105.29(7) y
OE23 P2 OL12 . . 104.25(8) y
P2 OE23 HE23 . . 109.(2) n
P1 OE13 HE13 . . 112.(2) n
P2 OL12 P1 . . 128.88(8) y
C2 N1 C3 . . 111.4(2) y
C2 N1 C1 . . 112.0(2) y
C3 N1 C1 . . 110.4(2) y
C2 N1 HN1 . . 103.9(13) n
C3 N1 HN1 . . 109.1(13) n
C1 N1 HN1 . . 109.7(13) n
C6 N2 C5 . . 110.7(2) y
C6 N2 C4 . 2_567 109.8(2) y
C5 N2 C4 . 2_567 113.3(2) y
C6 N2 HN2 . . 107.0(16) n
C5 N2 HN2 . . 104.4(15) n
C4 N2 HN2 2_567 . 111.4(16) n
N2 C4 C1 2_567 . 111.99(15) y
N2 C4 H1C4 2_567 . 108.3(11) n
C1 C4 H1C4 . . 107.5(11) n
N2 C4 H2C4 2_567 . 105.7(13) n
C1 C4 H2C4 . . 113.1(14) n
H1C4 C4 H2C4 . . 110.2(17) n
N1 C1 C4 . . 110.44(15) y
N1 C1 H1C1 . . 107.2(11) n
C4 C1 H1C1 . . 112.3(11) n
N1 C1 H2C1 . . 106.9(13) n
C4 C1 H2C1 . . 109.5(13) n
H1C1 C1 H2C1 . . 110.3(17) n
N2 C5 H1C5 . . 107.4(16) n
N2 C5 H2C5 . . 108.2(16) n
H1C5 C5 H2C5 . . 111.(2) n
N2 C5 H3C5 . . 107.3(17) n
H1C5 C5 H3C5 . . 111.(2) n
H2C5 C5 H3C5 . . 113.(2) n
N1 C2 H1C2 . . 107.6(15) n
N1 C2 H2C2 . . 109.9(15) n
H1C2 C2 H2C2 . . 110.(2) n
N1 C2 H3C2 . . 110.9(14) n
H1C2 C2 H3C2 . . 110.(2) n
H2C2 C2 H3C2 . . 109.(2) n
N1 C3 H1C3 . . 106.9(16) n
N1 C3 H2C3 . . 108.2(17) n
H1C3 C3 H2C3 . . 110.(2) n
N1 C3 H3C3 . . 108.8(18) n
H1C3 C3 H3C3 . . 105.(2) n
H2C3 C3 H3C3 . . 118.(3) n
N2 C6 H1C6 . . 105.9(15) n
N2 C6 H2C6 . . 106.8(15) n
H1C6 C6 H2C6 . . 117.(2) n
N2 C6 H3C6 . . 108.3(17) n
H1C6 C6 H3C6 . . 113.(2) n
H2C6 C6 H3C6 . . 106.(2) n
H1W1 OW1 H2W1 . . 105.(3) n
H2W2 OW2 H1W2 . . 101.(3) n

loop_
_geom_bond_atom_site_label_1
_geom_bond_atom_site_label_2
_geom_bond_site_symmetry_2
_geom_bond_distance
_geom_bond_publ_flag
P1 OE11 . 1.4731(13) y
P1 OE12 . 1.4853(13) y
P1 OE13 . 1.5569(15) y
P1 OL12 . 1.5932(13) y
P2 OE21 . 1.4758(13) y
P2 OE22 . 1.4870(13) y
P2 OE23 . 1.5570(15) y
P2 OL12 . 1.5908(13) y
P1 P2 . 2.8720(10) y
OE23 HE23 . 0.84(3) n
OE13 HE13 . 0.77(3) n
N1 C2 . 1.479(3) y
N1 C3 . 1.480(3) y
N1 C1 . 1.493(2) y
N1 HN1 . 0.87(2) n
N2 C6 . 1.477(3) y
N2 C5 . 1.484(3) y
N2 C4 2_567 1.487(2) y
N2 HN2 . 0.79(2) n
C4 N2 2_567 1.487(2) n
C4 C1 . 1.501(3) y
C4 H1C4 . 0.98(2) n
C4 H2C4 . 0.89(2) n
C1 H1C1 . 0.98(2) n
C1 H2C1 . 0.96(2) n
C5 H1C5 . 0.92(3) n
C5 H2C5 . 1.01(3) n
C5 H3C5 . 0.93(3) n
C2 H1C2 . 0.93(3) n
C2 H2C2 . 0.90(3) n
C2 H3C2 . 1.02(3) n
C3 H1C3 . 0.96(3) n
C3 H2C3 . 0.96(3) n
C3 H3C3 . 0.92(3) n
C6 H1C6 . 0.95(3) n
C6 H2C6 . 1.02(3) n
C6 H3C6 . 0.89(3) n
OW1 H1W1 . 0.82(4) n
OW1 H2W1 . 0.80(3) n
OW2 H2W2 . 0.74(3) n
OW2 H1W2 . 0.79(3) n
